data_4514715
loop_
_publ_author_name
'Das, Tamal Kanti'
'Ghosh, Avik'
'Balanna, Kuruva'
'Behera, Pradipta'
'Gonnade, Rajesh G.'
'Marelli, Udaya Kiran'
'Das, Abhijit Kumar'
'Biju, Akkattu T.'

_publ_section_title
;
 N-Heterocyclic Carbene-Catalyzed Umpolung of Imines for the
 Enantioselective Synthesis of Dihydroquinoxalines
;
_journal_issue 5
_journal_name_full 'ACS Catalysis'
_journal_page_first 4065
_journal_paper_doi 10.1021/acscatal.9b00737
_journal_volume 9
_journal_year 2019
_chemical_absolute_configuration rmad
_chemical_formula_moiety 'C20 H15 Br N2 O2, CH3COCH3'
_chemical_formula_sum 'C23 H21 Br N2 O3'
_chemical_formula_weight 453.33
_space_group_crystal_system trigonal
_space_group_IT_number 145
_space_group_name_Hall 'P 32'
_space_group_name_H-M_alt 'P 32'
_symmetry_space_group_name_Hall 'P 32'
_symmetry_space_group_name_H-M 'P 32'
_atom_sites_solution_hydrogens mixed
_audit_creation_method SHELXL-2014/7
_cell_angle_alpha 90
_cell_angle_beta 90
_cell_angle_gamma 120
_cell_formula_units_Z 3
_cell_length_a 9.5332(3)
_cell_length_b 9.5332(3)
_cell_length_c 19.5349(8)
_cell_measurement_reflns_used 9922
_cell_measurement_temperature 100(2)
_cell_measurement_theta_max 35.93
_cell_measurement_theta_min 2.68
_cell_volume 1537.51(9)
_computing_cell_refinement 'SAINT (Bruker, 2016)'
_computing_data_collection 'APEX3 (Bruker, 2016)'
_computing_data_reduction 'SAINT (Bruker, 2016)'
_computing_molecular_graphics 'Bruker SHELXTL'
_computing_publication_material 'Bruker SHELXTL'
_computing_structure_refinement 'SHELXL-2014/7 (Sheldrick, 2014)'
_computing_structure_solution 'SHELXS-97 (Sheldrick 2008)'
_diffrn_ambient_temperature 100(2)
_diffrn_detector 'Photon II CPAD Area Detector'
_diffrn_detector_area_resol_mean 7.39
_diffrn_measured_fraction_theta_full 0.970
_diffrn_measured_fraction_theta_max 0.977
_diffrn_measurement_device '\k-geometry diffractometer'
_diffrn_measurement_device_type 'Bruker D8 VENTURE Kappa Duo PHOTON II CPAD'
_diffrn_measurement_method '\f and \w scans'
_diffrn_radiation_monochromator 'multilayer mirrors'
_diffrn_radiation_type MoK\a
_diffrn_radiation_wavelength 0.71073
_diffrn_reflns_av_R_equivalents 0.0259
_diffrn_reflns_av_unetI/netI 0.0405
_diffrn_reflns_Laue_measured_fraction_full 0.970
_diffrn_reflns_Laue_measured_fraction_max 0.977
_diffrn_reflns_limit_h_max 12
_diffrn_reflns_limit_h_min -12
_diffrn_reflns_limit_k_max 12
_diffrn_reflns_limit_k_min -12
_diffrn_reflns_limit_l_max 25
_diffrn_reflns_limit_l_min -25
_diffrn_reflns_number 21345
_diffrn_reflns_point_group_measured_fraction_full 0.943
_diffrn_reflns_point_group_measured_fraction_max 0.955
_diffrn_reflns_theta_full 25.242
_diffrn_reflns_theta_max 27.990
_diffrn_reflns_theta_min 2.678
_diffrn_source 'micro-focus sealed tube'
_diffrn_source_type 'Incoatech I\mS HB'
_exptl_absorpt_coefficient_mu 2.032
_exptl_absorpt_correction_T_max 0.888
_exptl_absorpt_correction_T_min 0.675
_exptl_absorpt_correction_type multi-scan
_exptl_absorpt_process_details 'SADABS (BRUKER, 2016)'
_exptl_crystal_colour COLOURLESS
_exptl_crystal_density_diffrn 1.469
_exptl_crystal_description PLATE
_exptl_crystal_F_000 696
_exptl_crystal_size_max 0.210
_exptl_crystal_size_mid 0.140
_exptl_crystal_size_min 0.060
_refine_diff_density_max 0.285
_refine_diff_density_min -0.303
_refine_diff_density_rms 0.037
_refine_ls_abs_structure_details
;
 Flack x determined using 2150 quotients [(I+)-(I-)]/[(I+)+(I-)]
 (Parsons, Flack and Wagner, Acta Cryst. B69 (2013) 249-259).
;
_refine_ls_abs_structure_Flack 0.022(3)
_refine_ls_extinction_coef 0.012(4)
_refine_ls_extinction_expression Fc^*^=kFc[1+0.001xFc^2^\l^3^/sin(2\q)]^-1/4^
_refine_ls_extinction_method 'SHELXL-2014/7 (Sheldrick 2014'
_refine_ls_goodness_of_fit_ref 1.058
_refine_ls_hydrogen_treatment mixed
_refine_ls_matrix_type full
_refine_ls_number_parameters 275
_refine_ls_number_reflns 4748
_refine_ls_number_restraints 1
_refine_ls_restrained_S_all 1.058
_refine_ls_R_factor_all 0.0205
_refine_ls_R_factor_gt 0.0193
_refine_ls_shift/su_max 0.001
_refine_ls_shift/su_mean 0.000
_refine_ls_structure_factor_coef Fsqd
_refine_ls_weighting_details 'w=1/[\s^2^(Fo^2^)+0.1415P] where P=(Fo^2^+2Fc^2^)/3'
_refine_ls_weighting_scheme calc
_refine_ls_wR_factor_gt 0.0478
_refine_ls_wR_factor_ref 0.0480
_reflns_Friedel_coverage 0.954
_reflns_Friedel_fraction_full 0.916
_reflns_Friedel_fraction_max 0.932
_reflns_number_gt 4587
_reflns_number_total 4748
_reflns_threshold_expression 'I > 2\s(I)'
_cod_data_source_file cs9b00737_si_002.cif
_cod_data_source_block TKDTF47_F2
_cod_depositor_comments
;
The following automatic conversions were performed:

'_exptl_absorpt_correction_type' value 'MULTI-SCAN' changed to
'multi-scan' according to
/home/data/users/saulius/crontab/automatic-downloads/current/ACS/lib/dictionaries/cif_core.dic
dictionary named 'cif_core.dic' version 2.4.2 from 2011-04-26.

Automatic conversion script
Id: cif_fix_values 4973 2017-02-22 13:04:09Z antanas 
;
_cod_original_cell_volume 1537.51(12)
_cod_database_code 4514715
_shelx_shelxl_version_number 2014/7
_shelx_space_group_comment
;
The symmetry employed for this shelxl refinement is uniquely defined
by the following loop, which should always be used as a source of
symmetry information in preference to the above space-group names.
They are only intended as comments.
;
_shelx_estimated_absorpt_t_min 0.675
_shelx_estimated_absorpt_t_max 0.888

loop_
_space_group_symop_operation_xyz
'x, y, z'
'-y, x-y, z+2/3'
'-x+y, -x, z+1/3'

loop_
_atom_site_label
_atom_site_type_symbol
_atom_site_fract_x
_atom_site_fract_y
_atom_site_fract_z
_atom_site_U_iso_or_equiv
_atom_site_adp_type
_atom_site_occupancy
_atom_site_site_symmetry_order
_atom_site_calc_flag
_atom_site_refinement_flags_posn
_atom_site_refinement_flags_adp
Br1 Br 0.52621(2) 0.92501(3) 0.23746(2) 0.02509(9) Uani 1 1 d . .
O1 O 0.76193(18) 1.39141(17) 0.58261(9) 0.0226(3) Uani 1 1 d . .
H1O H 0.8488 1.4735 0.5947 0.034 Uiso 1 1 calc R U
O2 O 0.04278(19) 0.66605(19) 0.60629(9) 0.0288(4) Uani 1 1 d . .
H2O H 0.1041 0.6905 0.5721 0.043 Uiso 1 1 calc R U
N1 N 0.4759(2) 1.1361(2) 0.48042(10) 0.0168(3) Uani 1 1 d . .
H1N H 0.535(3) 1.230(4) 0.4638(16) 0.023(7) Uiso 1 1 d . .
N2 N 0.2777(2) 0.8317(2) 0.52857(10) 0.0157(3) Uani 1 1 d . .
C1 C 0.4857(2) 1.1101(2) 0.55332(11) 0.0144(4) Uani 1 1 d . .
H1 H 0.4832 1.1995 0.5790 0.017 Uiso 1 1 calc R U
C2 C 0.3345(2) 0.9521(2) 0.57139(11) 0.0149(4) Uani 1 1 d . .
C3 C 0.3467(2) 0.8522(2) 0.46338(11) 0.0158(4) Uani 1 1 d . .
C4 C 0.4433(2) 1.0105(2) 0.43713(11) 0.0151(4) Uani 1 1 d . .
C5 C 0.4923(2) 1.0315(2) 0.36882(12) 0.0172(4) Uani 1 1 d . .
H5 H 0.5509 1.1369 0.3495 0.021 Uiso 1 1 calc R U
C6 C 0.4539(2) 0.8962(3) 0.32973(11) 0.0184(4) Uani 1 1 d . .
C7 C 0.3649(3) 0.7392(3) 0.35552(12) 0.0208(4) Uani 1 1 d . .
H7 H 0.3430 0.6484 0.3279 0.025 Uiso 1 1 calc R U
C8 C 0.3093(2) 0.7186(2) 0.42208(12) 0.0192(4) Uani 1 1 d . .
H8 H 0.2450 0.6123 0.4399 0.023 Uiso 1 1 calc R U
C9 C 0.6395(2) 1.1080(2) 0.57346(11) 0.0153(4) Uani 1 1 d . .
C10 C 0.7792(2) 1.2582(2) 0.58582(11) 0.0177(4) Uani 1 1 d . .
C11 C 0.9255(3) 1.2657(3) 0.60096(13) 0.0243(5) Uani 1 1 d . .
H11 H 1.0201 1.3676 0.6085 0.029 Uiso 1 1 calc R U
C12 C 0.9331(3) 1.1248(3) 0.60507(13) 0.0270(5) Uani 1 1 d . .
H12 H 1.0334 1.1306 0.6151 0.032 Uiso 1 1 calc R U
C13 C 0.7960(3) 0.9755(3) 0.59464(13) 0.0246(5) Uani 1 1 d . .
H13 H 0.8012 0.8788 0.5986 0.030 Uiso 1 1 calc R U
C14 C 0.6505(3) 0.9685(3) 0.57829(12) 0.0192(4) Uani 1 1 d . .
H14 H 0.563(3) 0.876(3) 0.5716(16) 0.017(6) Uiso 1 1 d . .
C15 C 0.2527(2) 0.9338(2) 0.63682(11) 0.0159(4) Uani 1 1 d . .
C16 C 0.3142(3) 1.0556(3) 0.68690(13) 0.0237(5) Uani 1 1 d . .
H16 H 0.4135 1.1526 0.6785 0.028 Uiso 1 1 calc R U
C17 C 0.2344(3) 1.0383(3) 0.74803(13) 0.0277(5) Uani 1 1 d . .
H17 H 0.2784 1.1228 0.7811 0.033 Uiso 1 1 calc R U
C18 C 0.0891(3) 0.8963(3) 0.76098(13) 0.0256(5) Uani 1 1 d . .
H18 H 0.0339 0.8840 0.8030 0.031 Uiso 1 1 calc R U
C19 C 0.0250(3) 0.7734(3) 0.71308(14) 0.0261(5) Uani 1 1 d . .
H19 H -0.0745 0.6771 0.7220 0.031 Uiso 1 1 calc R U
C20 C 0.1062(2) 0.7908(2) 0.65178(12) 0.0188(4) Uani 1 1 d . .
O3 O 0.6254(3) 0.4518(2) 0.41845(12) 0.0561(7) Uani 1 1 d . .
C21 C 0.7173(5) 0.7256(4) 0.4393(2) 0.0531(9) Uani 1 1 d . .
H21A H 0.6096 0.6994 0.4230 0.080 Uiso 1 1 calc R U
H21B H 0.8002 0.8185 0.4136 0.080 Uiso 1 1 calc R U
H21C H 0.7271 0.7526 0.4881 0.080 Uiso 1 1 calc R U
C22 C 0.7399(3) 0.5837(3) 0.42886(12) 0.0231(5) Uani 1 1 d . .
C23 C 0.9068(4) 0.6121(6) 0.43298(19) 0.0577(10) Uani 1 1 d . .
H23A H 0.9035 0.5095 0.4422 0.086 Uiso 1 1 calc R U
H23B H 0.9651 0.6890 0.4700 0.086 Uiso 1 1 calc R U
H23C H 0.9626 0.6568 0.3895 0.086 Uiso 1 1 calc R U

loop_
_atom_site_aniso_label
_atom_site_aniso_U_11
_atom_site_aniso_U_22
_atom_site_aniso_U_33
_atom_site_aniso_U_23
_atom_site_aniso_U_13
_atom_site_aniso_U_12
Br1 0.02641(13) 0.02853(13) 0.01668(12) 0.00045(9) 0.00344(9) 0.01101(10)
O1 0.0181(7) 0.0104(6) 0.0276(9) -0.0003(6) -0.0055(6) -0.0017(5)
O2 0.0227(8) 0.0195(7) 0.0196(9) -0.0049(6) 0.0032(7) -0.0078(6)
N1 0.0159(8) 0.0102(7) 0.0196(9) 0.0013(7) -0.0016(7) 0.0030(6)
N2 0.0132(7) 0.0115(7) 0.0177(9) -0.0007(7) -0.0011(7) 0.0027(6)
C1 0.0111(8) 0.0097(8) 0.0176(11) -0.0016(7) -0.0003(7) 0.0016(7)
C2 0.0121(8) 0.0105(8) 0.0180(11) -0.0004(7) -0.0012(7) 0.0026(7)
C3 0.0121(8) 0.0135(9) 0.0171(11) -0.0012(7) -0.0025(7) 0.0028(7)
C4 0.0093(8) 0.0152(9) 0.0191(10) -0.0003(7) -0.0026(7) 0.0049(7)
C5 0.0130(9) 0.0172(9) 0.0194(11) 0.0023(8) -0.0005(8) 0.0060(7)
C6 0.0147(9) 0.0250(10) 0.0137(10) 0.0007(8) 0.0001(8) 0.0087(8)
C7 0.0198(10) 0.0182(10) 0.0203(11) -0.0051(8) -0.0019(8) 0.0064(8)
C8 0.0174(9) 0.0140(9) 0.0194(11) -0.0015(8) -0.0012(8) 0.0028(7)
C9 0.0122(9) 0.0158(9) 0.0129(10) -0.0006(7) 0.0004(7) 0.0032(7)
C10 0.0151(9) 0.0159(9) 0.0128(11) 0.0008(8) 0.0000(7) 0.0008(8)
C11 0.0150(9) 0.0272(11) 0.0195(12) 0.0011(9) -0.0023(8) 0.0022(8)
C12 0.0176(10) 0.0396(13) 0.0226(13) -0.0015(10) -0.0040(9) 0.0134(10)
C13 0.0270(11) 0.0291(12) 0.0222(13) -0.0026(9) -0.0039(9) 0.0175(10)
C14 0.0172(10) 0.0159(9) 0.0211(11) -0.0038(8) -0.0027(8) 0.0057(8)
C15 0.0131(8) 0.0129(9) 0.0195(11) -0.0004(8) 0.0000(7) 0.0049(7)
C16 0.0231(10) 0.0139(9) 0.0246(13) -0.0043(8) 0.0034(9) 0.0020(8)
C17 0.0322(11) 0.0205(10) 0.0242(14) -0.0055(9) 0.0047(10) 0.0084(9)
C18 0.0272(11) 0.0281(11) 0.0205(12) 0.0010(9) 0.0062(9) 0.0131(9)
C19 0.0181(10) 0.0261(11) 0.0227(13) 0.0031(9) 0.0041(9) 0.0025(9)
C20 0.0147(9) 0.0158(9) 0.0184(11) -0.0016(8) -0.0017(8) 0.0021(8)
O3 0.0697(14) 0.0210(9) 0.0378(13) 0.0119(8) -0.0255(11) -0.0071(10)
C21 0.083(2) 0.0492(17) 0.0411(19) 0.0094(14) 0.0300(17) 0.0434(18)
C22 0.0229(10) 0.0239(11) 0.0171(12) 0.0020(8) -0.0021(8) 0.0078(9)
C23 0.0406(16) 0.117(3) 0.0288(18) 0.0157(18) 0.0056(13) 0.049(2)

loop_
_atom_type_symbol
_atom_type_description
_atom_type_scat_dispersion_real
_atom_type_scat_dispersion_imag
_atom_type_scat_source
C C 0.0033 0.0016 'International Tables Vol C Tables 4.2.6.8 and 6.1.1.4'
H H 0.0000 0.0000 'International Tables Vol C Tables 4.2.6.8 and 6.1.1.4'
N N 0.0061 0.0033 'International Tables Vol C Tables 4.2.6.8 and 6.1.1.4'
O O 0.0106 0.0060 'International Tables Vol C Tables 4.2.6.8 and 6.1.1.4'
Br Br -0.2901 2.4595 'International Tables Vol C Tables 4.2.6.8 and 6.1.1.4'

loop_
_geom_angle_atom_site_label_1
_geom_angle_atom_site_label_2
_geom_angle_atom_site_label_3
_geom_angle
C10 O1 H1O 109.5
C20 O2 H2O 109.5
C4 N1 C1 117.44(17)
C4 N1 H1N 115(2)
C1 N1 H1N 119(2)
C2 N2 C3 120.15(17)
N1 C1 C2 106.66(16)
N1 C1 C9 113.46(17)
C2 C1 C9 111.66(16)
N1 C1 H1 108.3
C2 C1 H1 108.3
C9 C1 H1 108.3
N2 C2 C15 119.69(18)
N2 C2 C1 119.79(19)
C15 C2 C1 120.51(17)
C8 C3 N2 120.68(18)
C8 C3 C4 119.9(2)
N2 C3 C4 119.22(18)
N1 C4 C5 123.54(19)
N1 C4 C3 116.8(2)
C5 C4 C3 119.53(19)
C6 C5 C4 118.76(19)
C6 C5 H5 120.6
C4 C5 H5 120.6
C5 C6 C7 122.5(2)
C5 C6 Br1 118.78(16)
C7 C6 Br1 118.70(16)
C8 C7 C6 118.5(2)
C8 C7 H7 120.7
C6 C7 H7 120.7
C7 C8 C3 120.66(19)
C7 C8 H8 119.7
C3 C8 H8 119.7
C14 C9 C10 118.48(19)
C14 C9 C1 124.22(18)
C10 C9 C1 117.27(17)
O1 C10 C11 123.20(18)
O1 C10 C9 116.56(19)
C11 C10 C9 120.2(2)
C12 C11 C10 120.0(2)
C12 C11 H11 120.0
C10 C11 H11 120.0
C11 C12 C13 120.6(2)
C11 C12 H12 119.7
C13 C12 H12 119.7
C12 C13 C14 119.2(2)
C12 C13 H13 120.4
C14 C13 H13 120.4
C9 C14 C13 121.4(2)
C9 C14 H14 117.6(18)
C13 C14 H14 121.0(18)
C16 C15 C20 117.2(2)
C16 C15 C2 122.25(18)
C20 C15 C2 120.52(19)
C17 C16 C15 121.8(2)
C17 C16 H16 119.1
C15 C16 H16 119.1
C16 C17 C18 119.6(2)
C16 C17 H17 120.2
C18 C17 H17 120.2
C19 C18 C17 120.3(2)
C19 C18 H18 119.8
C17 C18 H18 119.8
C18 C19 C20 119.9(2)
C18 C19 H19 120.0
C20 C19 H19 120.0
O2 C20 C19 118.75(19)
O2 C20 C15 120.1(2)
C19 C20 C15 121.1(2)
C22 C21 H21A 109.5
C22 C21 H21B 109.5
H21A C21 H21B 109.5
C22 C21 H21C 109.5
H21A C21 H21C 109.5
H21B C21 H21C 109.5
O3 C22 C23 122.2(3)
O3 C22 C21 120.5(3)
C23 C22 C21 117.3(3)
C22 C23 H23A 109.5
C22 C23 H23B 109.5
H23A C23 H23B 109.5
C22 C23 H23C 109.5
H23A C23 H23C 109.5
H23B C23 H23C 109.5

loop_
_geom_bond_atom_site_label_1
_geom_bond_atom_site_label_2
_geom_bond_distance
Br1 C6 1.900(2)
O1 C10 1.361(3)
O1 H1O 0.8400
O2 C20 1.360(3)
O2 H2O 0.8400
N1 C4 1.369(3)
N1 C1 1.457(3)
N1 H1N 0.85(3)
N2 C2 1.300(3)
N2 C3 1.402(3)
C1 C2 1.516(3)
C1 C9 1.527(3)
C1 H1 1.0000
C2 C15 1.462(3)
C3 C8 1.395(3)
C3 C4 1.414(3)
C4 C5 1.395(3)
C5 C6 1.382(3)
C5 H5 0.9500
C6 C7 1.394(3)
C7 C8 1.381(3)
C7 H7 0.9500
C8 H8 0.9500
C9 C14 1.388(3)
C9 C10 1.406(3)
C10 C11 1.392(3)
C11 C12 1.383(4)
C11 H11 0.9500
C12 C13 1.384(3)
C12 H12 0.9500
C13 C14 1.393(3)
C13 H13 0.9500
C14 H14 0.87(3)
C15 C16 1.403(3)
C15 C20 1.411(3)
C16 C17 1.381(3)
C16 H16 0.9500
C17 C18 1.393(3)
C17 H17 0.9500
C18 C19 1.380(4)
C18 H18 0.9500
C19 C20 1.390(3)
C19 H19 0.9500
O3 C22 1.201(3)
C21 C22 1.486(4)
C21 H21A 0.9800
C21 H21B 0.9800
C21 H21C 0.9800
C22 C23 1.477(4)
C23 H23A 0.9800
C23 H23B 0.9800
C23 H23C 0.9800

loop_
_geom_hbond_atom_site_label_D
_geom_hbond_atom_site_label_H
_geom_hbond_atom_site_label_A
_geom_hbond_distance_DH
_geom_hbond_distance_HA
_geom_hbond_distance_DA
_geom_hbond_angle_DHA
_geom_hbond_site_symmetry_A
C19 H19 O3 0.95 2.61 3.379(3) 138.0 3_565
C1 H1 Br1 1.00 3.10 3.9622(19) 145.1 3_575
N1 H1N O3 0.85(3) 2.05(3) 2.875(3) 166(3) 1_565
O2 H2O N2 0.84 1.75 2.505(2) 149.4 .
O1 H1O O2 0.84 1.86 2.688(2) 170.4 1_665

loop_
_geom_torsion_atom_site_label_1
_geom_torsion_atom_site_label_2
_geom_torsion_atom_site_label_3
_geom_torsion_atom_site_label_4
_geom_torsion
C4 N1 C1 C2 -50.2(2)
C4 N1 C1 C9 73.1(2)
C3 N2 C2 C15 174.52(18)
C3 N2 C2 C1 -5.9(3)
N1 C1 C2 N2 38.0(2)
C9 C1 C2 N2 -86.5(2)
N1 C1 C2 C15 -142.38(19)
C9 C1 C2 C15 93.1(2)
C2 N2 C3 C8 167.4(2)
C2 N2 C3 C4 -18.4(3)
C1 N1 C4 C5 -153.12(19)
C1 N1 C4 C3 30.6(2)
C8 C3 C4 N1 -179.79(18)
N2 C3 C4 N1 6.0(3)
C8 C3 C4 C5 3.8(3)
N2 C3 C4 C5 -170.44(17)
N1 C4 C5 C6 179.54(18)
C3 C4 C5 C6 -4.3(3)
C4 C5 C6 C7 1.5(3)
C4 C5 C6 Br1 -178.13(14)
C5 C6 C7 C8 1.9(3)
Br1 C6 C7 C8 -178.49(16)
C6 C7 C8 C3 -2.4(3)
N2 C3 C8 C7 173.77(19)
C4 C3 C8 C7 -0.4(3)
N1 C1 C9 C14 -93.6(2)
C2 C1 C9 C14 26.9(3)
N1 C1 C9 C10 84.4(2)
C2 C1 C9 C10 -154.99(19)
C14 C9 C10 O1 -178.1(2)
C1 C9 C10 O1 3.8(3)
C14 C9 C10 C11 1.5(3)
C1 C9 C10 C11 -176.7(2)
O1 C10 C11 C12 178.3(2)
C9 C10 C11 C12 -1.1(3)
C10 C11 C12 C13 -0.4(4)
C11 C12 C13 C14 1.5(4)
C10 C9 C14 C13 -0.3(3)
C1 C9 C14 C13 177.7(2)
C12 C13 C14 C9 -1.2(4)
N2 C2 C15 C16 175.8(2)
C1 C2 C15 C16 -3.9(3)
N2 C2 C15 C20 -4.6(3)
C1 C2 C15 C20 175.80(19)
C20 C15 C16 C17 -0.9(4)
C2 C15 C16 C17 178.8(2)
C15 C16 C17 C18 0.3(4)
C16 C17 C18 C19 0.0(4)
C17 C18 C19 C20 0.4(4)
C18 C19 C20 O2 178.2(2)
C18 C19 C20 C15 -1.1(4)
C16 C15 C20 O2 -177.9(2)
C2 C15 C20 O2 2.4(3)
C16 C15 C20 C19 1.3(3)
C2 C15 C20 C19 -178.3(2)
